data_2227238
loop_
_publ_author_name
'Najafi, Ezzatollah'
'Amini, Mostafa M.'
'Ng, Seik Weng'

_publ_section_title
;
 Bromido(quinolin-8-ol-\k^2^<i>N</i>,<i>O</i>)(quinolin-8-olato-\k^2^<i>N</i>,<i>O</i>)zinc(II)
 methanol monosolvate
;
_journal_coeditor_code BT5356
_journal_issue 10
_journal_name_full 'Acta Crystallographica Section E'
_journal_page_first m1278
_journal_paper_doi 10.1107/S160053681003672X
_journal_volume 66
_journal_year 2010
_chemical_formula_iupac '[Zn Br (C9 H6 N O) (C9 H7 N O)], C H4 O'
_chemical_formula_moiety 'C18 H13 Br N2 O2 Zn, C H4 O'
_chemical_formula_sum 'C19 H17 Br N2 O3 Zn'
_chemical_formula_weight 466.63
_chemical_name_systematic
;
Bromido(quinolin-8-ol-\k^2^<i>N</i>,<i>O</i>)(quinolin-8-olato-
\k^2^<i>N</i>,<i>O</i>)zinc(II) methanol monosolvate
;
_space_group_IT_number 2
_symmetry_cell_setting triclinic
_symmetry_space_group_name_Hall '-P 1'
_symmetry_space_group_name_H-M 'P -1'
_atom_sites_solution_hydrogens geom
_atom_sites_solution_primary direct
_atom_sites_solution_secondary difmap
_audit_creation_method SHELXL-97
_cell_angle_alpha 97.2410(10)
_cell_angle_beta 99.2090(10)
_cell_angle_gamma 109.4700(10)
_cell_formula_units_Z 2
_cell_length_a 8.4485(7)
_cell_length_b 8.6968(7)
_cell_length_c 13.1868(10)
_cell_measurement_reflns_used 3867
_cell_measurement_temperature 100(2)
_cell_measurement_theta_max 28.2
_cell_measurement_theta_min 2.5
_cell_volume 884.81(12)
_computing_cell_refinement 'SAINT (Bruker, 2009)'
_computing_data_collection 'APEX2 (Bruker, 2009)'
_computing_data_reduction 'SAINT (Bruker, 2009)'
_computing_molecular_graphics 'X-SEED (Barbour, 2001)'
_computing_publication_material 'publCIF (Westrip, 2010)'
_computing_structure_refinement 'SHELXL97 (Sheldrick, 2008)'
_computing_structure_solution 'SHELXS97 (Sheldrick, 2008)'
_diffrn_ambient_temperature 100(2)
_diffrn_measured_fraction_theta_full 0.992
_diffrn_measured_fraction_theta_max 0.992
_diffrn_measurement_device_type 'Bruker SMART APEX'
_diffrn_measurement_method '\w scans'
_diffrn_radiation_monochromator graphite
_diffrn_radiation_source 'fine-focus sealed tube'
_diffrn_radiation_type MoK\a
_diffrn_radiation_wavelength 0.71073
_diffrn_reflns_av_R_equivalents 0.0284
_diffrn_reflns_av_sigmaI/netI 0.0430
_diffrn_reflns_limit_h_max 10
_diffrn_reflns_limit_h_min -10
_diffrn_reflns_limit_k_max 11
_diffrn_reflns_limit_k_min -11
_diffrn_reflns_limit_l_max 17
_diffrn_reflns_limit_l_min -15
_diffrn_reflns_number 8392
_diffrn_reflns_theta_full 27.50
_diffrn_reflns_theta_max 27.50
_diffrn_reflns_theta_min 2.53
_diffrn_standards_decay_% 0
_diffrn_standards_interval_count 0
_diffrn_standards_interval_time 0
_diffrn_standards_number 0
_exptl_absorpt_coefficient_mu 3.668
_exptl_absorpt_correction_T_max 0.7106
_exptl_absorpt_correction_T_min 0.4058
_exptl_absorpt_correction_type multi-scan
_exptl_absorpt_process_details '(SADABS; Sheldrick, 1996)'
_exptl_crystal_colour Yellow
_exptl_crystal_density_diffrn 1.751
_exptl_crystal_density_method 'not measured'
_exptl_crystal_description Prism
_exptl_crystal_F_000 468
_exptl_crystal_size_max 0.30
_exptl_crystal_size_mid 0.20
_exptl_crystal_size_min 0.10
_refine_diff_density_max 0.777
_refine_diff_density_min -0.846
_refine_ls_extinction_method none
_refine_ls_goodness_of_fit_ref 1.100
_refine_ls_hydrogen_treatment constr
_refine_ls_matrix_type full
_refine_ls_number_parameters 237
_refine_ls_number_reflns 4022
_refine_ls_number_restraints 0
_refine_ls_restrained_S_all 1.100
_refine_ls_R_factor_all 0.0420
_refine_ls_R_factor_gt 0.0323
_refine_ls_shift/su_max 0.001
_refine_ls_shift/su_mean 0.001
_refine_ls_structure_factor_coef Fsqd
_refine_ls_weighting_details 'calc w=1/[\s^2^(Fo^2^)+(0.0457P)^2^+1.9422P] where P=(Fo^2^+2Fc^2^)/3'
_refine_ls_weighting_scheme calc
_refine_ls_wR_factor_gt 0.0924
_refine_ls_wR_factor_ref 0.1033
_reflns_number_gt 3354
_reflns_number_total 4022
_reflns_threshold_expression I>2\s(I)
_cod_data_source_file bt5356.cif
_cod_data_source_block I
_cod_database_code 2227238
_cod_database_fobs_code 2227238

loop_
_symmetry_equiv_pos_as_xyz
'x, y, z'
'-x, -y, -z'

loop_
_atom_site_type_symbol
_atom_site_label
_atom_site_fract_x
_atom_site_fract_y
_atom_site_fract_z
_atom_site_U_iso_or_equiv
_atom_site_adp_type
_atom_site_calc_flag
_atom_site_refinement_flags
_atom_site_occupancy
_atom_site_disorder_assembly
_atom_site_disorder_group
Zn Zn1 0.45338(5) 0.64466(5) 0.71737(3) 0.01184(12) Uani d . 1 . .
Br Br1 0.58054(4) 0.92415(4) 0.81357(3) 0.01654(11) Uani d . 1 . .
O O1 0.6864(3) 0.6465(3) 0.64187(19) 0.0152(5) Uani d . 1 . .
O O2 0.2092(3) 0.5306(3) 0.73396(19) 0.0145(5) Uani d . 1 . .
H H2 0.1230 0.5461 0.7024 0.022 Uiso calc R 1 . .
O O3 0.9908(3) 0.6800(3) 0.7299(2) 0.0209(6) Uani d . 1 . .
H H3 0.8908 0.6707 0.7016 0.031 Uiso calc R 1 . .
N N1 0.3868(4) 0.6687(4) 0.5653(2) 0.0119(6) Uani d . 1 . .
N N2 0.5025(4) 0.4869(3) 0.8093(2) 0.0121(6) Uani d . 1 . .
C C1 0.5180(4) 0.7280(4) 0.5148(3) 0.0110(6) Uani d . 1 . .
C C2 0.6796(4) 0.7212(4) 0.5573(3) 0.0128(7) Uani d . 1 . .
C C3 0.8163(4) 0.7842(4) 0.5120(3) 0.0150(7) Uani d . 1 . .
H H3A 0.9255 0.7819 0.5415 0.018 Uiso calc R 1 . .
C C4 0.7946(5) 0.8531(5) 0.4209(3) 0.0177(7) Uani d . 1 . .
H H4 0.8897 0.8950 0.3892 0.021 Uiso calc R 1 . .
C C5 0.6384(4) 0.8603(4) 0.3777(3) 0.0151(7) Uani d . 1 . .
H H5 0.6264 0.9080 0.3172 0.018 Uiso calc R 1 . .
C C6 0.4957(5) 0.7963(4) 0.4238(3) 0.0141(7) Uani d . 1 . .
C C7 0.3290(5) 0.7915(4) 0.3821(3) 0.0153(7) Uani d . 1 . .
H H7 0.3085 0.8350 0.3208 0.018 Uiso calc R 1 . .
C C8 0.1969(5) 0.7238(5) 0.4304(3) 0.0173(7) Uani d . 1 . .
H H8 0.0835 0.7166 0.4020 0.021 Uiso calc R 1 . .
C C9 0.2328(4) 0.6652(4) 0.5232(3) 0.0156(7) Uani d . 1 . .
H H9 0.1412 0.6208 0.5571 0.019 Uiso calc R 1 . .
C C10 0.3596(4) 0.4025(4) 0.8429(3) 0.0109(6) Uani d . 1 . .
C C11 0.2035(4) 0.4283(4) 0.8012(3) 0.0138(7) Uani d . 1 . .
C C12 0.0569(4) 0.3427(4) 0.8339(3) 0.0150(7) Uani d . 1 . .
H H12 -0.0481 0.3560 0.8074 0.018 Uiso calc R 1 . .
C C13 0.0599(5) 0.2365(5) 0.9055(3) 0.0165(7) Uani d . 1 . .
H H13 -0.0433 0.1800 0.9263 0.020 Uiso calc R 1 . .
C C14 0.2083(5) 0.2119(4) 0.9464(3) 0.0165(7) Uani d . 1 . .
H H14 0.2079 0.1400 0.9951 0.020 Uiso calc R 1 . .
C C15 0.3606(4) 0.2956(4) 0.9146(3) 0.0128(7) Uani d . 1 . .
C C16 0.5206(5) 0.2803(4) 0.9519(3) 0.0145(7) Uani d . 1 . .
H H16 0.5282 0.2085 0.9996 0.017 Uiso calc R 1 . .
C C17 0.6636(5) 0.3682(4) 0.9194(3) 0.0153(7) Uani d . 1 . .
H H17 0.7716 0.3604 0.9457 0.018 Uiso calc R 1 . .
C C18 0.6497(4) 0.4706(4) 0.8467(3) 0.0134(7) Uani d . 1 . .
H H18 0.7494 0.5301 0.8235 0.016 Uiso calc R 1 . .
C C19 1.0704(5) 0.8335(5) 0.8036(3) 0.0271(9) Uani d . 1 . .
H H19A 1.0933 0.8107 0.8743 0.041 Uiso calc R 1 . .
H H19B 0.9936 0.8967 0.8004 0.041 Uiso calc R 1 . .
H H19C 1.1789 0.8984 0.7867 0.041 Uiso calc R 1 . .

loop_
_atom_site_aniso_label
_atom_site_aniso_U_11
_atom_site_aniso_U_22
_atom_site_aniso_U_33
_atom_site_aniso_U_12
_atom_site_aniso_U_13
_atom_site_aniso_U_23
Zn1 0.0117(2) 0.0145(2) 0.0111(2) 0.00508(15) 0.00377(15) 0.00635(15)
Br1 0.0208(2) 0.01368(17) 0.01481(19) 0.00510(14) 0.00314(14) 0.00568(13)
O1 0.0162(12) 0.0189(12) 0.0138(12) 0.0078(10) 0.0056(10) 0.0078(10)
O2 0.0105(11) 0.0194(12) 0.0163(13) 0.0080(10) 0.0012(9) 0.0076(10)
O3 0.0130(12) 0.0228(13) 0.0256(15) 0.0072(11) -0.0002(11) 0.0035(11)
N1 0.0106(13) 0.0158(14) 0.0101(14) 0.0054(11) 0.0026(11) 0.0030(11)
N2 0.0159(14) 0.0129(13) 0.0080(13) 0.0037(11) 0.0045(11) 0.0049(11)
C1 0.0104(15) 0.0115(15) 0.0109(16) 0.0041(12) 0.0033(12) -0.0001(12)
C2 0.0159(17) 0.0138(15) 0.0117(16) 0.0083(13) 0.0044(13) 0.0042(13)
C3 0.0115(16) 0.0187(17) 0.0171(18) 0.0080(13) 0.0034(13) 0.0043(14)
C4 0.0172(18) 0.0193(17) 0.0155(18) 0.0026(14) 0.0076(14) 0.0052(14)
C5 0.0169(17) 0.0161(16) 0.0107(16) 0.0044(14) 0.0015(13) 0.0030(13)
C6 0.0185(17) 0.0126(15) 0.0114(16) 0.0046(13) 0.0061(14) 0.0027(13)
C7 0.0180(17) 0.0180(17) 0.0099(16) 0.0072(14) -0.0003(13) 0.0043(13)
C8 0.0159(17) 0.0236(18) 0.0126(17) 0.0076(14) 0.0010(14) 0.0061(14)
C9 0.0120(16) 0.0209(17) 0.0161(18) 0.0077(14) 0.0045(14) 0.0045(14)
C10 0.0124(15) 0.0120(15) 0.0089(15) 0.0056(12) 0.0025(12) 0.0011(12)
C11 0.0145(16) 0.0158(16) 0.0118(16) 0.0062(13) 0.0025(13) 0.0034(13)
C12 0.0108(16) 0.0208(17) 0.0123(17) 0.0054(13) 0.0003(13) 0.0038(13)
C13 0.0146(17) 0.0199(17) 0.0152(18) 0.0041(14) 0.0063(14) 0.0062(14)
C14 0.0206(18) 0.0153(16) 0.0152(18) 0.0056(14) 0.0069(14) 0.0066(14)
C15 0.0151(16) 0.0123(15) 0.0082(16) 0.0029(13) 0.0004(13) -0.0002(12)
C16 0.0197(18) 0.0145(16) 0.0127(17) 0.0105(14) 0.0021(14) 0.0048(13)
C17 0.0143(17) 0.0208(17) 0.0127(17) 0.0093(14) 0.0009(13) 0.0043(14)
C18 0.0121(16) 0.0171(16) 0.0143(17) 0.0081(13) 0.0049(13) 0.0045(13)
C19 0.0193(19) 0.027(2) 0.029(2) 0.0051(16) 0.0007(17) -0.0014(17)

loop_
_atom_type_symbol
_atom_type_description
_atom_type_scat_dispersion_real
_atom_type_scat_dispersion_imag
_atom_type_scat_source
C C 0.0033 0.0016 'International Tables Vol C Tables 4.2.6.8 and 6.1.1.4'
H H 0.0000 0.0000 'International Tables Vol C Tables 4.2.6.8 and 6.1.1.4'
N N 0.0061 0.0033 'International Tables Vol C Tables 4.2.6.8 and 6.1.1.4'
O O 0.0106 0.0060 'International Tables Vol C Tables 4.2.6.8 and 6.1.1.4'
Zn Zn 0.2839 1.4301 'International Tables Vol C Tables 4.2.6.8 and 6.1.1.4'
Br Br -0.2901 2.4595 'International Tables Vol C Tables 4.2.6.8 and 6.1.1.4'

loop_
_geom_angle_atom_site_label_1
_geom_angle_atom_site_label_2
_geom_angle_atom_site_label_3
_geom_angle_site_symmetry_1
_geom_angle_site_symmetry_3
_geom_angle
_geom_angle_publ_flag
O2 Zn1 N2 . . 82.51(11) ?
O2 Zn1 N1 . . 95.88(11) ?
N2 Zn1 N1 . . 143.75(11) ?
O2 Zn1 O1 . . 150.98(10) ?
N2 Zn1 O1 . . 90.06(10) ?
N1 Zn1 O1 . . 73.91(10) ?
O2 Zn1 Br1 . . 112.41(7) ?
N2 Zn1 Br1 . . 109.66(8) ?
N1 Zn1 Br1 . . 104.40(8) ?
O1 Zn1 Br1 . . 96.52(6) ?
C2 O1 Zn1 . . 108.4(2) ?
C11 O2 Zn1 . . 111.3(2) ?
C11 O2 H2 . . 124.4 ?
Zn1 O2 H2 . . 124.4 ?
C19 O3 H3 . . 109.5 ?
C9 N1 C1 . . 118.4(3) ?
C9 N1 Zn1 . . 122.8(2) ?
C1 N1 Zn1 . . 117.2(2) ?
C18 N2 C10 . . 119.0(3) ?
C18 N2 Zn1 . . 129.8(2) ?
C10 N2 Zn1 . . 110.8(2) ?
N1 C1 C2 . . 117.6(3) ?
N1 C1 C6 . . 122.0(3) ?
C2 C1 C6 . . 120.3(3) ?
O1 C2 C3 . . 124.0(3) ?
O1 C2 C1 . . 116.0(3) ?
C3 C2 C1 . . 119.9(3) ?
C2 C3 C4 . . 119.9(3) ?
C2 C3 H3A . . 120.0 ?
C4 C3 H3A . . 120.0 ?
C5 C4 C3 . . 121.2(3) ?
C5 C4 H4 . . 119.4 ?
C3 C4 H4 . . 119.4 ?
C4 C5 C6 . . 119.7(3) ?
C4 C5 H5 . . 120.2 ?
C6 C5 H5 . . 120.2 ?
C7 C6 C5 . . 123.5(3) ?
C7 C6 C1 . . 117.5(3) ?
C5 C6 C1 . . 118.9(3) ?
C8 C7 C6 . . 119.8(3) ?
C8 C7 H7 . . 120.1 ?
C6 C7 H7 . . 120.1 ?
C7 C8 C9 . . 118.8(3) ?
C7 C8 H8 . . 120.6 ?
C9 C8 H8 . . 120.6 ?
N1 C9 C8 . . 123.4(3) ?
N1 C9 H9 . . 118.3 ?
C8 C9 H9 . . 118.3 ?
N2 C10 C15 . . 122.9(3) ?
N2 C10 C11 . . 116.5(3) ?
C15 C10 C11 . . 120.7(3) ?
O2 C11 C12 . . 124.4(3) ?
O2 C11 C10 . . 118.4(3) ?
C12 C11 C10 . . 117.2(3) ?
C11 C12 C13 . . 121.4(3) ?
C11 C12 H12 . . 119.3 ?
C13 C12 H12 . . 119.3 ?
C14 C13 C12 . . 121.9(3) ?
C14 C13 H13 . . 119.0 ?
C12 C13 H13 . . 119.0 ?
C13 C14 C15 . . 118.6(3) ?
C13 C14 H14 . . 120.7 ?
C15 C14 H14 . . 120.7 ?
C10 C15 C14 . . 120.1(3) ?
C10 C15 C16 . . 116.4(3) ?
C14 C15 C16 . . 123.5(3) ?
C17 C16 C15 . . 120.2(3) ?
C17 C16 H16 . . 119.9 ?
C15 C16 H16 . . 119.9 ?
C16 C17 C18 . . 119.3(3) ?
C16 C17 H17 . . 120.4 ?
C18 C17 H17 . . 120.4 ?
N2 C18 C17 . . 122.2(3) ?
N2 C18 H18 . . 118.9 ?
C17 C18 H18 . . 118.9 ?
O3 C19 H19A . . 109.5 ?
O3 C19 H19B . . 109.5 ?
H19A C19 H19B . . 109.5 ?
O3 C19 H19C . . 109.5 ?
H19A C19 H19C . . 109.5 ?
H19B C19 H19C . . 109.5 ?

loop_
_geom_bond_atom_site_label_1
_geom_bond_atom_site_label_2
_geom_bond_site_symmetry_2
_geom_bond_distance
_geom_bond_publ_flag
Zn1 O2 . 2.030(2) ?
Zn1 N2 . 2.040(3) ?
Zn1 N1 . 2.050(3) ?
Zn1 O1 . 2.340(2) ?
Zn1 Br1 . 2.3911(5) ?
O1 C2 . 1.362(4) ?
O2 C11 . 1.328(4) ?
O2 H2 . 0.8400 ?
O3 C19 . 1.430(5) ?
O3 H3 . 0.8400 ?
N1 C9 . 1.319(4) ?
N1 C1 . 1.372(4) ?
N2 C18 . 1.322(4) ?
N2 C10 . 1.361(4) ?
C1 C2 . 1.414(5) ?
C1 C6 . 1.418(5) ?
C2 C3 . 1.368(5) ?
C3 C4 . 1.422(5) ?
C3 H3A . 0.9500 ?
C4 C5 . 1.376(5) ?
C4 H4 . 0.9500 ?
C5 C6 . 1.416(5) ?
C5 H5 . 0.9500 ?
C6 C7 . 1.412(5) ?
C7 C8 . 1.372(5) ?
C7 H7 . 0.9500 ?
C8 C9 . 1.411(5) ?
C8 H8 . 0.9500 ?
C9 H9 . 0.9500 ?
C10 C15 . 1.409(5) ?
C10 C11 . 1.445(5) ?
C11 C12 . 1.383(5) ?
C12 C13 . 1.404(5) ?
C12 H12 . 0.9500 ?
C13 C14 . 1.378(5) ?
C13 H13 . 0.9500 ?
C14 C15 . 1.410(5) ?
C14 H14 . 0.9500 ?
C15 C16 . 1.417(5) ?
C16 C17 . 1.364(5) ?
C16 H16 . 0.9500 ?
C17 C18 . 1.406(5) ?
C17 H17 . 0.9500 ?
C18 H18 . 0.9500 ?
C19 H19A . 0.9800 ?
C19 H19B . 0.9800 ?
C19 H19C . 0.9800 ?

loop_
_geom_hbond_atom_site_label_D
_geom_hbond_atom_site_label_H
_geom_hbond_atom_site_label_A
_geom_hbond_site_symmetry_A
_geom_hbond_distance_DH
_geom_hbond_distance_HA
_geom_hbond_distance_DA
_geom_hbond_angle_DHA
_geom_hbond_publ_flag
O2 H2 O3 1_455 0.84 1.90 2.585(4) 137 yes
O3 H3 O1 . 0.84 1.71 2.551(4) 178 yes

loop_
_geom_torsion_atom_site_label_1
_geom_torsion_atom_site_label_2
_geom_torsion_atom_site_label_3
_geom_torsion_atom_site_label_4
_geom_torsion_site_symmetry_1
_geom_torsion_site_symmetry_2
_geom_torsion_site_symmetry_3
_geom_torsion_site_symmetry_4
_geom_torsion
_geom_torsion_publ_flag
O2 Zn1 O1 C2 . . . . 94.6(3) ?
N2 Zn1 O1 C2 . . . . 169.1(2) ?
N1 Zn1 O1 C2 . . . . 22.0(2) ?
Br1 Zn1 O1 C2 . . . . -81.1(2) ?
N2 Zn1 O2 C11 . . . . 6.3(2) ?
N1 Zn1 O2 C11 . . . . 149.9(2) ?
O1 Zn1 O2 C11 . . . . 82.7(3) ?
Br1 Zn1 O2 C11 . . . . -101.9(2) ?
O2 Zn1 N1 C9 . . . . 21.6(3) ?
N2 Zn1 N1 C9 . . . . 106.9(3) ?
O1 Zn1 N1 C9 . . . . 173.8(3) ?
Br1 Zn1 N1 C9 . . . . -93.4(3) ?
O2 Zn1 N1 C1 . . . . -173.6(2) ?
N2 Zn1 N1 C1 . . . . -88.3(3) ?
O1 Zn1 N1 C1 . . . . -21.3(2) ?
Br1 Zn1 N1 C1 . . . . 71.4(2) ?
O2 Zn1 N2 C18 . . . . -178.6(3) ?
N1 Zn1 N2 C18 . . . . 91.6(3) ?
O1 Zn1 N2 C18 . . . . 29.5(3) ?
Br1 Zn1 N2 C18 . . . . -67.5(3) ?
O2 Zn1 N2 C10 . . . . -6.2(2) ?
N1 Zn1 N2 C10 . . . . -96.0(3) ?
O1 Zn1 N2 C10 . . . . -158.1(2) ?
Br1 Zn1 N2 C10 . . . . 104.9(2) ?
C9 N1 C1 C2 . . . . -176.1(3) ?
Zn1 N1 C1 C2 . . . . 18.4(4) ?
C9 N1 C1 C6 . . . . 4.7(5) ?
Zn1 N1 C1 C6 . . . . -160.8(3) ?
Zn1 O1 C2 C3 . . . . 161.4(3) ?
Zn1 O1 C2 C1 . . . . -20.0(3) ?
N1 C1 C2 O1 . . . . 3.7(4) ?
C6 C1 C2 O1 . . . . -177.1(3) ?
N1 C1 C2 C3 . . . . -177.7(3) ?
C6 C1 C2 C3 . . . . 1.6(5) ?
O1 C2 C3 C4 . . . . 177.1(3) ?
C1 C2 C3 C4 . . . . -1.4(5) ?
C2 C3 C4 C5 . . . . 1.0(6) ?
C3 C4 C5 C6 . . . . -0.8(5) ?
C4 C5 C6 C7 . . . . -177.0(3) ?
C4 C5 C6 C1 . . . . 0.9(5) ?
N1 C1 C6 C7 . . . . -4.1(5) ?
C2 C1 C6 C7 . . . . 176.7(3) ?
N1 C1 C6 C5 . . . . 177.9(3) ?
C2 C1 C6 C5 . . . . -1.3(5) ?
C5 C6 C7 C8 . . . . 178.5(3) ?
C1 C6 C7 C8 . . . . 0.6(5) ?
C6 C7 C8 C9 . . . . 2.0(5) ?
C1 N1 C9 C8 . . . . -1.9(5) ?
Zn1 N1 C9 C8 . . . . 162.7(3) ?
C7 C8 C9 N1 . . . . -1.4(6) ?
C18 N2 C10 C15 . . . . -1.2(5) ?
Zn1 N2 C10 C15 . . . . -174.5(3) ?
C18 N2 C10 C11 . . . . 178.6(3) ?
Zn1 N2 C10 C11 . . . . 5.2(4) ?
Zn1 O2 C11 C12 . . . . 175.2(3) ?
Zn1 O2 C11 C10 . . . . -5.4(4) ?
N2 C10 C11 O2 . . . . 0.1(5) ?
C15 C10 C11 O2 . . . . 179.8(3) ?
N2 C10 C11 C12 . . . . 179.6(3) ?
C15 C10 C11 C12 . . . . -0.7(5) ?
O2 C11 C12 C13 . . . . -179.9(3) ?
C10 C11 C12 C13 . . . . 0.7(5) ?
C11 C12 C13 C14 . . . . -0.2(6) ?
C12 C13 C14 C15 . . . . -0.3(5) ?
N2 C10 C15 C14 . . . . 179.9(3) ?
C11 C10 C15 C14 . . . . 0.2(5) ?
N2 C10 C15 C16 . . . . 0.5(5) ?
C11 C10 C15 C16 . . . . -179.2(3) ?
C13 C14 C15 C10 . . . . 0.3(5) ?
C13 C14 C15 C16 . . . . 179.7(3) ?
C10 C15 C16 C17 . . . . 1.0(5) ?
C14 C15 C16 C17 . . . . -178.5(3) ?
C15 C16 C17 C18 . . . . -1.7(5) ?
C10 N2 C18 C17 . . . . 0.4(5) ?
Zn1 N2 C18 C17 . . . . 172.3(3) ?
C16 C17 C18 N2 . . . . 1.0(5) ?
